data_2014314
loop_
_publ_author_name
'Feng, Si-Si'
'Lu, Li-Ping'
'Wang, Shu-Xia'
'Li, Li'
'Zhu, Miao-Li'

_publ_section_title
;
 <i>cis</i>-Dichloro[tris(2-benzimidazolylmethyl)amine]iron(III)
 chloride ethanol dihydrate: hydrogen bonding changing the arrangement
 of tapes built from \p--\p and C---H&#x00B7;&#x00B7;&#x00B7;\p
 interactions
;
_journal_coeditor_code BM3001
_journal_issue 3
_journal_name_full 'Acta Crystallographica Section C'
_journal_page_first m105
_journal_page_last m108
_journal_paper_doi 10.1107/S0108270106002630
_journal_volume 62
_journal_year 2006
_chemical_formula_iupac '[Fe Cl2 (C24 H21 N7)] Cl , C2 H6 O , 2H2 O'
_chemical_formula_moiety 'C24 H21 Cl2 Fe N7 + , Cl - , C2 H6 O , 2H2 O'
_chemical_formula_sum 'C26 H31 Cl3 Fe N7 O3'
_chemical_formula_weight 651.78
_chemical_name_systematic
;
cis-Dichloro[tris(2-benzimidazolylmethyl)amine]iron(III) chloride ethanol
dihydrate
;
_space_group_IT_number 14
_symmetry_cell_setting monoclinic
_symmetry_space_group_name_Hall '-P 2ybc'
_symmetry_space_group_name_H-M 'P 1 21/c 1'
_atom_sites_solution_hydrogens 'water H atoms from \DF, others placed geometrically'
_atom_sites_solution_primary direct
_atom_sites_solution_secondary difmap
_audit_creation_method SHELXL97
_cell_angle_alpha 90.00
_cell_angle_beta 103.791(5)
_cell_angle_gamma 90.00
_cell_formula_units_Z 4
_cell_length_a 10.3541(12)
_cell_length_b 13.5873(15)
_cell_length_c 21.746(3)
_cell_measurement_reflns_used 2889
_cell_measurement_temperature 298(2)
_cell_measurement_theta_max 23.16
_cell_measurement_theta_min 2.44
_cell_volume 2971.1(6)
_computing_cell_refinement 'SAINT (Bruker, 2000)'
_computing_data_collection 'SMART (Bruker, 2000)'
_computing_data_reduction SAINT
_computing_molecular_graphics 'SHELXTL/PC (Sheldrick, 1999)'
_computing_publication_material SHELXTL/PC
_computing_structure_refinement 'SHELXL97 (Sheldrick, 1997)'
_computing_structure_solution 'SHELXS97 (Sheldrick, 1997)'
_diffrn_ambient_temperature 298(2)
_diffrn_measured_fraction_theta_full 0.997
_diffrn_measured_fraction_theta_max 0.997
_diffrn_measurement_device_type 'Bruker SMART 1K CCD area-detector'
_diffrn_measurement_method \w
_diffrn_radiation_monochromator graphite
_diffrn_radiation_source 'sealed tube'
_diffrn_radiation_type MoK\a
_diffrn_radiation_wavelength 0.71073
_diffrn_reflns_av_R_equivalents 0.040
_diffrn_reflns_av_sigmaI/netI 0.052
_diffrn_reflns_limit_h_max 12
_diffrn_reflns_limit_h_min -12
_diffrn_reflns_limit_k_max 15
_diffrn_reflns_limit_k_min -16
_diffrn_reflns_limit_l_max 14
_diffrn_reflns_limit_l_min -25
_diffrn_reflns_number 13948
_diffrn_reflns_theta_full 25.00
_diffrn_reflns_theta_max 25.00
_diffrn_reflns_theta_min 1.78
_diffrn_standards_number 0
_exptl_absorpt_coefficient_mu 0.818
_exptl_absorpt_correction_T_max 0.9526
_exptl_absorpt_correction_T_min 0.7148
_exptl_absorpt_correction_type multi-scan
_exptl_absorpt_process_details '(SADABS; Sheldrick, 2000)'
_exptl_crystal_colour red
_exptl_crystal_density_diffrn 1.457
_exptl_crystal_density_method 'not measured'
_exptl_crystal_description needle
_exptl_crystal_F_000 1348
_exptl_crystal_size_max 0.44
_exptl_crystal_size_mid 0.06
_exptl_crystal_size_min 0.06
_refine_diff_density_max 0.45
_refine_diff_density_min -0.27
_refine_ls_extinction_method none
_refine_ls_goodness_of_fit_ref 0.97
_refine_ls_hydrogen_treatment constr
_refine_ls_matrix_type full
_refine_ls_number_parameters 395
_refine_ls_number_reflns 5216
_refine_ls_number_restraints 42
_refine_ls_restrained_S_all 0.99
_refine_ls_R_factor_all 0.0642
_refine_ls_R_factor_gt 0.0441
_refine_ls_shift/su_max 0.001
_refine_ls_shift/su_mean 0.000
_refine_ls_structure_factor_coef Fsqd
_refine_ls_weighting_details 'calc w = 1/[\s^2^(Fo^2^)+(0.0616P)^2^] where P=(Fo^2^+2Fc^2^)/3'
_refine_ls_weighting_scheme calc
_refine_ls_wR_factor_gt 0.104
_refine_ls_wR_factor_ref 0.113
_reflns_number_gt 3851
_reflns_number_total 5216
_reflns_threshold_expression I>2\s(I)
_cod_data_source_file bm3001.cif
_cod_data_source_block I
_cod_depositor_comments
;
The following automatic conversions were performed:
'_symmetry_cell_setting' value 'Monoclinic' changed to 'monoclinic'
according to '/home/saulius/struct/CIF-dictionaries/cif_core.dic'
dictionary named 'cif_core.dic' version 2.4.1 from 2010-06-29.

Automatic conversion script
Id: cif_fix_enum 1527 2010-12-29 10:47:43Z saulius 

The following automatic conversions were performed:

'_symmetry_cell_setting' value 'Monoclinic' changed to 'monoclinic'
according to /home/saulius/struct/CIF-dictionaries/cif_core.dic
dictionary named 'cif_core.dic' version 2.4.1 from 2010-06-29.

Automatic conversion script
Id: cif_fix_values 1715 2011-07-08 13:25:40Z adriana 
;
_cod_original_sg_symbol_H-M 'P 21/c'
_cod_database_code 2014314
_cod_database_fobs_code 2014314

loop_
_symmetry_equiv_pos_as_xyz
'x, y, z'
'-x, y+1/2, -z+1/2'
'-x, -y, -z'
'x, -y-1/2, z-1/2'

loop_
_atom_site_type_symbol
_atom_site_label
_atom_site_fract_x
_atom_site_fract_y
_atom_site_fract_z
_atom_site_U_iso_or_equiv
_atom_site_adp_type
_atom_site_calc_flag
_atom_site_refinement_flags
_atom_site_occupancy
_atom_site_disorder_assembly
_atom_site_disorder_group
Fe Fe1 0.04350(4) 0.78744(3) 0.69286(2) 0.02969(14) Uani d . 1 . .
Cl Cl1 0.13300(8) 0.91236(6) 0.75622(4) 0.0457(2) Uani d . 1 . .
Cl Cl2 -0.01003(8) 0.69246(6) 0.77248(4) 0.0425(2) Uani d . 1 . .
N N1 -0.0395(2) 0.66172(17) 0.62146(11) 0.0303(6) Uani d . 1 . .
N N2 -0.1589(2) 0.81868(17) 0.65803(11) 0.0310(6) Uani d . 1 . .
N N3 -0.3619(2) 0.77724(19) 0.60591(13) 0.0394(7) Uani d . 1 . .
H H3 -0.4266 0.7417 0.5853 0.047 Uiso d R 1 . .
N N4 0.2077(2) 0.69665(17) 0.69087(12) 0.0337(6) Uani d . 1 . .
N N5 0.2905(2) 0.5533(2) 0.67106(13) 0.0426(7) Uani d . 1 . .
H H5A 0.2932 0.4935 0.6584 0.051 Uiso d R 1 . .
N N6 0.0700(2) 0.84907(17) 0.60750(11) 0.0323(6) Uani d . 1 . .
N N7 0.0833(2) 0.82359(19) 0.50866(12) 0.0391(6) Uani d . 1 . .
H H7A 0.0765 0.7943 0.4730 0.047 Uiso d R 1 . .
C C1 -0.1811(3) 0.6482(2) 0.62324(16) 0.0374(7) Uani d . 1 . .
H H1A -0.1871 0.6084 0.6595 0.045 Uiso d R 1 . .
H H1B -0.2298 0.6155 0.5851 0.045 Uiso d R 1 . .
C C2 -0.2358(3) 0.7470(2) 0.62845(15) 0.0334(7) Uani d . 1 . .
C C3 -0.2399(3) 0.9012(2) 0.65456(14) 0.0328(7) Uani d . 1 . .
C C4 -0.3692(3) 0.8743(2) 0.62206(15) 0.0384(8) Uani d . 1 . .
C C5 -0.4716(3) 0.9433(3) 0.61094(19) 0.0563(10) Uani d . 1 . .
H H5 -0.5580 0.9261 0.5904 0.068 Uiso d R 1 . .
C C6 -0.4392(4) 1.0367(3) 0.63196(19) 0.0592(11) Uani d . 1 . .
H H6 -0.5052 1.0846 0.6247 0.071 Uiso d R 1 . .
C C7 -0.3119(3) 1.0632(3) 0.66293(17) 0.0489(9) Uani d . 1 . .
H H7 -0.2947 1.1280 0.6762 0.059 Uiso d R 1 . .
C C8 -0.2097(3) 0.9964(2) 0.67537(15) 0.0390(8) Uani d . 1 . .
H H8 -0.1240 1.0144 0.6965 0.047 Uiso d R 1 . .
C C9 0.0416(3) 0.5726(2) 0.64314(16) 0.0390(8) Uani d . 1 . .
H H9A 0.0096 0.5391 0.6760 0.047 Uiso d R 1 . .
H H9B 0.0366 0.5275 0.6081 0.047 Uiso d R 1 . .
C C10 0.1808(3) 0.6075(2) 0.66788(15) 0.0355(7) Uani d . 1 . .
C C11 0.3468(3) 0.7012(2) 0.71076(15) 0.0366(7) Uani d . 1 . .
C C12 0.3988(3) 0.6112(2) 0.69853(15) 0.0398(8) Uani d . 1 . .
C C13 0.5347(3) 0.5914(3) 0.71466(18) 0.0553(10) Uani d . 1 . .
H H13 0.5691 0.5308 0.7066 0.066 Uiso d R 1 . .
C C14 0.6157(3) 0.6670(3) 0.74372(18) 0.0571(10) Uani d . 1 . .
H H14 0.7071 0.6570 0.7561 0.068 Uiso d R 1 . .
C C15 0.5651(3) 0.7573(3) 0.75535(19) 0.0606(11) Uani d . 1 . .
H H15 0.6235 0.8063 0.7747 0.073 Uiso d R 1 . .
C C16 0.4299(3) 0.7781(3) 0.73921(17) 0.0479(9) Uani d . 1 . .
H H16 0.3966 0.8394 0.7466 0.058 Uiso d R 1 . .
C C17 -0.0275(3) 0.6922(2) 0.55757(15) 0.0375(7) Uani d . 1 . .
H H17A 0.0193 0.6415 0.5400 0.045 Uiso d R 1 . .
H H17B -0.1158 0.6986 0.5300 0.045 Uiso d R 1 . .
C C18 0.0445(3) 0.7884(2) 0.55869(14) 0.0328(7) Uani d . 1 . .
C C19 0.1273(3) 0.9325(2) 0.58696(15) 0.0349(7) Uani d . 1 . .
C C20 0.1365(3) 0.9161(2) 0.52471(15) 0.0380(8) Uani d . 1 . .
C C21 0.1888(3) 0.9862(3) 0.49057(17) 0.0489(9) Uani d . 1 . .
H H21 0.1968 0.9740 0.4496 0.059 Uiso d R 1 . .
C C22 0.2274(3) 1.0728(3) 0.52027(19) 0.0546(10) Uani d . 1 . .
H H22 0.2634 1.1209 0.4989 0.066 Uiso d R 1 . .
C C23 0.2159(3) 1.0917(3) 0.58181(19) 0.0500(9) Uani d . 1 . .
H H23 0.2418 1.1527 0.6000 0.060 Uiso d R 1 . .
C C24 0.1666(3) 1.0220(2) 0.61611(17) 0.0416(8) Uani d . 1 . .
H H24 0.1588 1.0347 0.6571 0.036(9) Uiso d R 1 . .
O O1 0.0342(3) 0.80686(18) 0.90414(11) 0.0637(7) Uani d . 1 . .
H H31 0.0417 0.7933 0.8668 0.101(9) Uiso d R 1 . .
H H32 0.0943 0.8481 0.9207 0.101(9) Uiso d R 1 . .
O O2 0.2315(3) 0.37557(18) 0.60241(14) 0.0696(8) Uani d . 1 . .
H H33 0.1568 0.3482 0.6012 0.101(9) Uiso d R 1 . .
H H34 0.2274 0.4081 0.5688 0.101(9) Uiso d R 1 . .
Cl Cl3 0.19657(9) 0.96337(7) 0.99532(5) 0.0565(3) Uani d . 1 . .
O O3A 0.4659(15) 0.8517(12) 1.0272(5) 0.075(4) Uani d PDU 0.362(11) A 1
H H3A 0.3883 0.8702 1.0188 0.113 Uiso calc PR 0.362(11) A 1
C C25A 0.5154(11) 0.8537(11) 0.9713(5) 0.083(5) Uani d PDU 0.362(11) A 1
H H5AA 0.6007 0.8206 0.9791 0.100 Uiso calc PR 0.362(11) A 1
H H5BA 0.5279 0.9213 0.9596 0.100 Uiso calc PR 0.362(11) A 1
C C26A 0.420(2) 0.8040(16) 0.9191(6) 0.138(9) Uani d PDU 0.362(11) A 1
H H6AA 0.4411 0.7353 0.9189 0.207 Uiso calc PR 0.362(11) A 1
H H6BA 0.4244 0.8330 0.8794 0.207 Uiso calc PR 0.362(11) A 1
H H6CA 0.3313 0.8115 0.9251 0.207 Uiso calc PR 0.362(11) A 1
O O3B 0.4321(11) 0.8111(8) 1.0250(3) 0.097(3) Uani d PDU 0.638(11) A 2
H H3B 0.3601 0.8359 1.0254 0.145 Uiso calc PR 0.638(11) A 2
C C25B 0.4284(11) 0.7743(6) 0.9631(4) 0.139(5) Uani d PDU 0.638(11) A 2
H H5AB 0.3416 0.7463 0.9447 0.167 Uiso calc PR 0.638(11) A 2
H H5BB 0.4945 0.7229 0.9656 0.167 Uiso calc PR 0.638(11) A 2
C C26B 0.4557(14) 0.8556(10) 0.9227(4) 0.166(6) Uani d PDU 0.638(11) A 2
H H6AB 0.4659 0.9160 0.9462 0.249 Uiso calc PR 0.638(11) A 2
H H6BB 0.3830 0.8617 0.8861 0.249 Uiso calc PR 0.638(11) A 2
H H6CB 0.5360 0.8418 0.9095 0.249 Uiso calc PR 0.638(11) A 2

loop_
_atom_site_aniso_label
_atom_site_aniso_U_11
_atom_site_aniso_U_22
_atom_site_aniso_U_33
_atom_site_aniso_U_12
_atom_site_aniso_U_13
_atom_site_aniso_U_23
Fe1 0.0301(2) 0.0300(3) 0.0277(2) 0.00028(18) 0.00422(19) -0.00328(19)
Cl1 0.0495(5) 0.0419(5) 0.0424(5) -0.0052(4) 0.0046(4) -0.0134(4)
Cl2 0.0477(5) 0.0445(5) 0.0358(5) -0.0012(4) 0.0110(4) 0.0039(4)
N1 0.0325(13) 0.0262(13) 0.0313(14) -0.0017(10) 0.0060(11) -0.0018(11)
N2 0.0298(13) 0.0310(14) 0.0306(14) 0.0015(11) 0.0039(11) -0.0014(11)
N3 0.0275(13) 0.0433(16) 0.0436(16) -0.0062(11) 0.0014(12) -0.0034(13)
N4 0.0313(13) 0.0334(15) 0.0338(14) 0.0022(11) 0.0025(11) -0.0020(12)
N5 0.0427(15) 0.0397(16) 0.0437(17) 0.0082(13) 0.0071(13) -0.0025(13)
N6 0.0342(13) 0.0317(14) 0.0307(14) -0.0013(11) 0.0068(12) -0.0014(12)
N7 0.0480(16) 0.0411(16) 0.0297(14) 0.0003(13) 0.0121(13) -0.0015(13)
C1 0.0347(16) 0.0340(17) 0.0416(19) -0.0046(14) 0.0054(15) -0.0027(15)
C2 0.0294(16) 0.0368(17) 0.0336(17) -0.0039(13) 0.0066(14) -0.0009(14)
C3 0.0310(16) 0.0402(18) 0.0278(17) 0.0008(13) 0.0082(14) -0.0010(14)
C4 0.0316(16) 0.0409(19) 0.0401(19) 0.0025(14) 0.0037(14) 0.0002(16)
C5 0.0317(18) 0.066(3) 0.066(3) 0.0092(17) 0.0032(18) 0.000(2)
C6 0.052(2) 0.051(2) 0.072(3) 0.0198(18) 0.009(2) -0.003(2)
C7 0.053(2) 0.046(2) 0.048(2) 0.0128(17) 0.0108(18) -0.0080(18)
C8 0.0412(18) 0.0383(18) 0.0359(18) 0.0025(14) 0.0057(15) -0.0053(15)
C9 0.0390(17) 0.0329(17) 0.043(2) 0.0026(14) 0.0047(15) -0.0030(15)
C10 0.0353(16) 0.0396(18) 0.0308(17) 0.0066(14) 0.0061(14) -0.0007(15)
C11 0.0338(16) 0.045(2) 0.0307(17) -0.0008(14) 0.0067(14) 0.0016(15)
C12 0.0362(17) 0.048(2) 0.0359(19) 0.0056(15) 0.0103(15) 0.0007(16)
C13 0.043(2) 0.071(3) 0.053(2) 0.0129(19) 0.0143(18) 0.007(2)
C14 0.0355(19) 0.082(3) 0.054(2) 0.007(2) 0.0107(18) 0.010(2)
C15 0.037(2) 0.092(3) 0.051(2) -0.017(2) 0.0067(18) -0.006(2)
C16 0.0435(19) 0.052(2) 0.049(2) -0.0045(16) 0.0127(17) -0.0051(18)
C17 0.0437(18) 0.0340(18) 0.0338(18) -0.0032(14) 0.0075(15) -0.0062(14)
C18 0.0323(16) 0.0354(17) 0.0288(17) 0.0014(13) 0.0038(14) -0.0008(14)
C19 0.0292(15) 0.0382(18) 0.0358(18) 0.0033(13) 0.0050(14) 0.0051(15)
C20 0.0334(16) 0.043(2) 0.0366(19) 0.0015(14) 0.0069(15) 0.0057(16)
C21 0.049(2) 0.053(2) 0.045(2) 0.0004(17) 0.0117(17) 0.0112(18)
C22 0.044(2) 0.053(2) 0.067(3) -0.0007(17) 0.0142(19) 0.023(2)
C23 0.0437(19) 0.040(2) 0.062(3) -0.0026(16) 0.0047(18) 0.0043(18)
C24 0.0468(19) 0.0324(18) 0.045(2) -0.0041(15) 0.0092(16) -0.0012(16)
O1 0.0861(19) 0.0650(18) 0.0391(15) -0.0035(15) 0.0130(14) -0.0005(13)
O2 0.0766(18) 0.0534(17) 0.076(2) 0.0006(14) 0.0128(16) -0.0023(15)
Cl3 0.0599(6) 0.0524(6) 0.0570(6) 0.0064(4) 0.0135(5) 0.0058(5)
O3A 0.067(6) 0.072(8) 0.080(7) 0.015(5) 0.005(5) 0.018(5)
C25A 0.082(8) 0.098(8) 0.067(8) -0.001(6) 0.011(6) 0.027(6)
C26A 0.157(12) 0.120(11) 0.138(12) -0.023(9) 0.034(9) -0.011(9)
O3B 0.094(6) 0.094(6) 0.085(5) 0.054(5) -0.013(4) -0.012(4)
C25B 0.132(7) 0.152(8) 0.111(8) 0.059(6) -0.016(6) -0.012(7)
C26B 0.131(8) 0.210(11) 0.176(10) -0.022(8) 0.074(8) -0.021(8)

loop_
_atom_type_symbol
_atom_type_description
_atom_type_scat_dispersion_real
_atom_type_scat_dispersion_imag
_atom_type_scat_source
C C 0.0033 0.0016 'International Tables Vol C Tables 4.2.6.8 and 6.1.1.4'
H H 0.0000 0.0000 'International Tables Vol C Tables 4.2.6.8 and 6.1.1.4'
N N 0.0061 0.0033 'International Tables Vol C Tables 4.2.6.8 and 6.1.1.4'
O O 0.0106 0.0060 'International Tables Vol C Tables 4.2.6.8 and 6.1.1.4'
Cl Cl 0.1484 0.1585 'International Tables Vol C Tables 4.2.6.8 and 6.1.1.4'
Fe Fe 0.3463 0.8444 'International Tables Vol C Tables 4.2.6.8 and 6.1.1.4'

loop_
_geom_angle_atom_site_label_1
_geom_angle_atom_site_label_2
_geom_angle_atom_site_label_3
_geom_angle
_geom_angle_publ_flag
Cl1 Fe1 Cl2 95.70(4) y
Cl1 Fe1 N1 175.43(6) y
Cl1 Fe1 N2 107.46(7) y
Cl1 Fe1 N4 103.77(7) y
Cl1 Fe1 N6 96.81(7) y
Cl2 Fe1 N1 88.51(6) y
Cl2 Fe1 N2 89.21(7) y
Cl2 Fe1 N4 91.56(7) y
Cl2 Fe1 N6 167.44(7) y
N1 Fe1 N2 74.30(9) y
N1 Fe1 N4 74.26(9) y
N1 Fe1 N6 79.03(9) y
N2 Fe1 N4 148.52(9) y
N2 Fe1 N6 86.00(9) y
N4 Fe1 N6 86.53(9) y
C1 N1 C9 112.1(2) ?
C1 N1 C17 111.2(2) ?
C9 N1 C17 111.0(2) ?
C17 N1 Fe1 108.65(16) ?
C9 N1 Fe1 107.20(17) ?
C1 N1 Fe1 106.42(17) ?
C2 N2 C3 106.3(2) ?
C2 N2 Fe1 117.43(19) ?
C3 N2 Fe1 136.14(19) ?
C2 N3 C4 108.0(2) ?
C2 N3 H3 125.9 ?
C4 N3 H3 126.1 ?
C10 N4 C11 105.5(2) ?
C10 N4 Fe1 116.59(19) ?
C11 N4 Fe1 137.8(2) ?
C10 N5 C12 107.4(3) ?
C10 N5 H5A 126.4 ?
C12 N5 H5A 126.2 ?
C18 N6 C19 105.5(3) ?
C18 N6 Fe1 114.59(19) ?
C19 N6 Fe1 139.0(2) ?
C18 N7 C20 107.4(3) ?
C18 N7 H7A 126.4 ?
C20 N7 H7A 126.2 ?
C2 C1 N1 106.8(2) ?
C2 C1 H1A 110.2 ?
N1 C1 H1A 110.2 ?
C2 C1 H1B 110.6 ?
N1 C1 H1B 110.5 ?
H1A C1 H1B 108.6 ?
N2 C2 N3 111.8(3) ?
N2 C2 C1 120.7(3) ?
N3 C2 C1 127.5(3) ?
C8 C3 N2 130.6(3) ?
C8 C3 C4 121.5(3) ?
N2 C3 C4 107.9(3) ?
N3 C4 C5 133.6(3) ?
N3 C4 C3 105.9(3) ?
C5 C4 C3 120.4(3) ?
C6 C5 C4 116.9(3) ?
C6 C5 H5 121.8 ?
C4 C5 H5 121.3 ?
C5 C6 C7 122.5(3) ?
C5 C6 H6 118.9 ?
C7 C6 H6 118.6 ?
C8 C7 C6 121.8(3) ?
C8 C7 H7 119.0 ?
C6 C7 H7 119.3 ?
C7 C8 C3 116.9(3) ?
C7 C8 H8 121.6 ?
C3 C8 H8 121.5 ?
N1 C9 C10 106.2(2) ?
N1 C9 H9A 110.5 ?
C10 C9 H9A 110.7 ?
N1 C9 H9B 110.3 ?
C10 C9 H9B 110.5 ?
H9A C9 H9B 108.6 ?
N4 C10 N5 112.7(3) ?
N4 C10 C9 122.0(3) ?
N5 C10 C9 125.3(3) ?
C12 C11 C16 121.1(3) ?
C12 C11 N4 108.6(3) ?
C16 C11 N4 130.2(3) ?
N5 C12 C11 105.8(3) ?
N5 C12 C13 131.6(3) ?
C11 C12 C13 122.5(3) ?
C14 C13 C12 116.0(4) ?
C14 C13 H13 121.8 ?
C12 C13 H13 122.2 ?
C13 C14 C15 121.9(3) ?
C13 C14 H14 119.3 ?
C15 C14 H14 118.8 ?
C14 C15 C16 122.6(4) ?
C14 C15 H15 118.9 ?
C16 C15 H15 118.5 ?
C15 C16 C11 115.8(3) ?
C15 C16 H16 122.2 ?
C11 C16 H16 122.0 ?
N1 C17 C18 112.3(2) ?
N1 C17 H17A 109.4 ?
C18 C17 H17A 109.4 ?
N1 C17 H17B 109.0 ?
C18 C17 H17B 108.8 ?
H17A C17 H17B 107.8 ?
N6 C18 N7 113.0(3) ?
N6 C18 C17 124.0(3) ?
N7 C18 C17 122.9(3) ?
C24 C19 C20 120.1(3) ?
C24 C19 N6 131.6(3) ?
C20 C19 N6 108.2(3) ?
N7 C20 C21 132.0(3) ?
N7 C20 C19 105.9(3) ?
C21 C20 C19 122.1(3) ?
C22 C21 C20 116.6(3) ?
C22 C21 H21 121.9 ?
C20 C21 H21 121.5 ?
C21 C22 C23 122.3(3) ?
C21 C22 H22 118.7 ?
C23 C22 H22 119.0 ?
C24 C23 C22 121.3(3) ?
C24 C23 H23 119.2 ?
C22 C23 H23 119.4 ?
C23 C24 C19 117.5(3) ?
C23 C24 H24 121.4 ?
C19 C24 H24 121.1 ?
H31 O1 H32 108.8 ?
H33 O2 H34 110.0 ?
O3A C25A C26A 109.48(11) ?
O3A C25A H5AA 109.8 ?
C26A C25A H5AA 109.8 ?
O3A C25A H5BA 109.8 ?
C26A C25A H5BA 109.8 ?
H5AA C25A H5BA 108.2 ?
C25B O3B H3B 109.5 ?
O3B C25B C26B 109.42(11) ?
O3B C25B H5AB 109.8 ?
C26B C25B H5AB 109.8 ?
O3B C25B H5BB 109.8 ?
C26B C25B H5BB 109.8 ?
H5AB C25B H5BB 108.2 ?
C25B C26B H6AB 109.5 ?
C25B C26B H6BB 109.5 ?
H6AB C26B H6BB 109.5 ?
C25B C26B H6CB 109.5 ?
H6AB C26B H6CB 109.5 ?
H6BB C26B H6CB 109.5 ?

loop_
_geom_bond_atom_site_label_1
_geom_bond_atom_site_label_2
_geom_bond_site_symmetry_2
_geom_bond_distance
_geom_bond_publ_flag
Fe1 Cl1 . 2.2426(9) y
Fe1 Cl2 . 2.3299(9) y
Fe1 N1 . 2.330(2) y
Fe1 N2 . 2.095(2) y
Fe1 N4 . 2.110(2) y
Fe1 N6 . 2.113(2) y
N1 C1 . 1.487(4) ?
N1 C9 . 1.485(4) ?
N1 C17 . 1.483(4) ?
N2 C2 . 1.324(4) ?
N2 C3 . 1.392(4) ?
N3 C2 . 1.345(4) ?
N3 C4 . 1.371(4) ?
N3 H3 . 0.8600 ?
N4 C10 . 1.314(4) ?
N4 C11 . 1.403(4) ?
N5 C10 . 1.342(4) ?
N5 C12 . 1.384(4) ?
N5 H5A . 0.8601 ?
N6 C18 . 1.320(4) ?
N6 C19 . 1.401(4) ?
N7 C18 . 1.335(4) ?
N7 C20 . 1.383(4) ?
N7 H7A . 0.8599 ?
C1 C2 . 1.472(4) ?
C1 H1A . 0.9700 ?
C1 H1B . 0.9700 ?
C3 C8 . 1.381(4) ?
C3 C4 . 1.405(4) ?
C4 C5 . 1.392(4) ?
C5 C6 . 1.363(5) ?
C5 H5 . 0.9300 ?
C6 C7 . 1.378(5) ?
C6 H6 . 0.9300 ?
C7 C8 . 1.371(4) ?
C7 H7 . 0.9300 ?
C8 H8 . 0.9300 ?
C9 C10 . 1.491(4) ?
C9 H9A . 0.9700 ?
C9 H9B . 0.9699 ?
C11 C12 . 1.387(4) ?
C11 C16 . 1.401(4) ?
C12 C13 . 1.393(4) ?
C13 C14 . 1.381(5) ?
C13 H13 . 0.9301 ?
C14 C15 . 1.381(5) ?
C14 H14 . 0.9300 ?
C15 C16 . 1.388(5) ?
C15 H15 . 0.9301 ?
C16 H16 . 0.9300 ?
C17 C18 . 1.503(4) ?
C17 H17A . 0.9700 ?
C17 H17B . 0.9700 ?
C19 C24 . 1.388(4) ?
C19 C20 . 1.397(4) ?
C20 C21 . 1.395(4) ?
C21 C22 . 1.355(5) ?
C21 H21 . 0.9301 ?
C22 C23 . 1.395(5) ?
C22 H22 . 0.9301 ?
C23 C24 . 1.376(5) ?
C23 H23 . 0.9300 ?
C24 H24 . 0.9301 ?
O1 H31 . 0.8546 ?
O1 H32 . 0.8510 ?
O2 H33 . 0.8528 ?
O2 H34 . 0.8467 ?
O3A C25A . 1.4294(11) ?
O3A H3A . 0.8200 ?
C25A C26A . 1.4794(11) ?
C25A H5AA . 0.9700 ?
C25A H5BA . 0.9700 ?
C26A H6AA . 0.9600 ?
C26A H6BA . 0.9600 ?
C26A H6CA . 0.9600 ?
O3B C25B . 1.4296(11) ?
O3B H3B . 0.8200 ?
C25B C26B . 1.4800(11) ?
C25B H5AB . 0.9700 ?
C25B H5BB . 0.9700 ?
C26B H6AB . 0.9600 ?
C26B H6BB . 0.9600 ?
C26B H6CB . 0.9600 ?

loop_
_geom_contact_atom_site_label_1
_geom_contact_atom_site_label_2
_geom_contact_distance
_geom_contact_site_symmetry_2
_geom_contact_publ_flag
Cg1 Cg2 3.704(2) 3_576 y
C5-H5 Cg1 3.647(4) 1_455 y
C7-H7 Cg4 3.332(4) 2_556 y
C21-H21 Cg3 3.665(4) 3_576 y

loop_
_geom_hbond_atom_site_label_D
_geom_hbond_atom_site_label_H
_geom_hbond_atom_site_label_A
_geom_hbond_site_symmetry_A
_geom_hbond_distance_DH
_geom_hbond_distance_HA
_geom_hbond_distance_DA
_geom_hbond_angle_DHA
_geom_hbond_publ_flag
N3 H3 O3B 4_475 0.86 1.86 2.701(9) 165 y
N3 H3 O3A 4_475 0.86 1.94 2.779(16) 164 y
O3A H3A Cl3 . 0.82 2.31 3.104(16) 164 y
O3B H3B Cl3 . 0.82 2.40 3.145(8) 151 y
N5 H5A O2 . 0.86 2.02 2.828(4) 156 y
N7 H7A O1 4_575 0.86 2.00 2.831(4) 162 y
O1 H32 Cl3 . 0.85 2.32 3.113(3) 155 y
O1 H31 Cl2 . 0.85 2.42 3.193(3) 151 y
O2 H33 O1 2_546 0.85 2.03 2.877(4) 170 y
O2 H34 Cl3 4_575 0.85 2.34 3.153(3) 162 y

loop_
_geom_torsion_atom_site_label_1
_geom_torsion_atom_site_label_2
_geom_torsion_atom_site_label_3
_geom_torsion_atom_site_label_4
_geom_torsion
N2 Fe1 N1 C17 89.45(19)
N4 Fe1 N1 C17 -88.91(18)
N6 Fe1 N1 C17 0.55(18)
Cl2 Fe1 N1 C17 179.05(17)
N2 Fe1 N1 C9 -150.56(19)
N4 Fe1 N1 C9 31.08(18)
N6 Fe1 N1 C9 120.54(19)
Cl2 Fe1 N1 C9 -60.96(17)
N2 Fe1 N1 C1 -30.42(18)
N4 Fe1 N1 C1 151.22(19)
N6 Fe1 N1 C1 -119.32(19)
Cl2 Fe1 N1 C1 59.18(17)
N4 Fe1 N2 C2 18.9(3)
N6 Fe1 N2 C2 95.6(2)
Cl1 Fe1 N2 C2 -168.5(2)
Cl2 Fe1 N2 C2 -72.8(2)
N1 Fe1 N2 C2 15.9(2)
N4 Fe1 N2 C3 -157.2(3)
N6 Fe1 N2 C3 -80.5(3)
Cl1 Fe1 N2 C3 15.4(3)
Cl2 Fe1 N2 C3 111.1(3)
N1 Fe1 N2 C3 -160.2(3)
N2 Fe1 N4 C10 -21.1(3)
N6 Fe1 N4 C10 -97.6(2)
Cl1 Fe1 N4 C10 166.2(2)
Cl2 Fe1 N4 C10 70.0(2)
N1 Fe1 N4 C10 -18.0(2)
N2 Fe1 N4 C11 163.1(3)
N6 Fe1 N4 C11 86.5(3)
Cl1 Fe1 N4 C11 -9.6(3)
Cl2 Fe1 N4 C11 -105.9(3)
N1 Fe1 N4 C11 166.1(3)
N2 Fe1 N6 C18 -82.0(2)
N4 Fe1 N6 C18 67.4(2)
Cl1 Fe1 N6 C18 170.87(19)
Cl2 Fe1 N6 C18 -14.2(5)
N1 Fe1 N6 C18 -7.23(19)
N2 Fe1 N6 C19 111.2(3)
N4 Fe1 N6 C19 -99.4(3)
Cl1 Fe1 N6 C19 4.0(3)
Cl2 Fe1 N6 C19 179.0(2)
N1 Fe1 N6 C19 -174.1(3)
C17 N1 C1 C2 -79.2(3)
C9 N1 C1 C2 155.9(2)
Fe1 N1 C1 C2 39.0(3)
C3 N2 C2 N3 0.0(3)
Fe1 N2 C2 N3 -177.23(19)
C3 N2 C2 C1 180.0(3)
Fe1 N2 C2 C1 2.8(4)
C4 N3 C2 N2 -0.7(4)
C4 N3 C2 C1 179.3(3)
N1 C1 C2 N2 -30.6(4)
N1 C1 C2 N3 149.4(3)
C2 N2 C3 C8 -177.2(3)
Fe1 N2 C3 C8 -0.8(5)
C2 N2 C3 C4 0.7(3)
Fe1 N2 C3 C4 177.1(2)
C2 N3 C4 C5 178.9(4)
C2 N3 C4 C3 1.1(3)
C8 C3 C4 N3 177.0(3)
N2 C3 C4 N3 -1.1(3)
C8 C3 C4 C5 -1.1(5)
N2 C3 C4 C5 -179.3(3)
N3 C4 C5 C6 -176.5(4)
C3 C4 C5 C6 1.1(5)
C4 C5 C6 C7 -0.1(6)
C5 C6 C7 C8 -1.0(6)
C6 C7 C8 C3 0.9(5)
N2 C3 C8 C7 177.8(3)
C4 C3 C8 C7 0.1(5)
C17 N1 C9 C10 81.0(3)
C1 N1 C9 C10 -154.0(2)
Fe1 N1 C9 C10 -37.5(3)
C11 N4 C10 N5 0.0(3)
Fe1 N4 C10 N5 -177.1(2)
C11 N4 C10 C9 178.4(3)
Fe1 N4 C10 C9 1.2(4)
C12 N5 C10 N4 0.1(4)
C12 N5 C10 C9 -178.1(3)
N1 C9 C10 N4 26.9(4)
N1 C9 C10 N5 -155.0(3)
C10 N4 C11 C12 -0.2(3)
Fe1 N4 C11 C12 176.0(2)
C10 N4 C11 C16 -179.5(3)
Fe1 N4 C11 C16 -3.3(5)
C10 N5 C12 C11 -0.2(4)
C10 N5 C12 C13 177.9(4)
C16 C11 C12 N5 179.6(3)
N4 C11 C12 N5 0.3(3)
C16 C11 C12 C13 1.3(5)
N4 C11 C12 C13 -178.1(3)
N5 C12 C13 C14 -178.0(3)
C11 C12 C13 C14 -0.1(5)
C12 C13 C14 C15 -0.8(6)
C13 C14 C15 C16 0.5(6)
C14 C15 C16 C11 0.7(5)
C12 C11 C16 C15 -1.5(5)
N4 C11 C16 C15 177.7(3)
C9 N1 C17 C18 -112.3(3)
C1 N1 C17 C18 122.1(3)
Fe1 N1 C17 C18 5.3(3)
C19 N6 C18 N7 1.7(3)
Fe1 N6 C18 N7 -169.37(19)
C19 N6 C18 C17 -175.0(3)
Fe1 N6 C18 C17 13.9(4)
C20 N7 C18 N6 -1.3(3)
C20 N7 C18 C17 175.4(3)
N1 C17 C18 N6 -13.2(4)
N1 C17 C18 N7 170.4(3)
C18 N6 C19 C24 175.5(3)
Fe1 N6 C19 C24 -16.9(5)
C18 N6 C19 C20 -1.4(3)
Fe1 N6 C19 C20 166.2(2)
C18 N7 C20 C21 -178.4(3)
C18 N7 C20 C19 0.3(3)
C24 C19 C20 N7 -176.7(3)
N6 C19 C20 N7 0.7(3)
C24 C19 C20 C21 2.2(5)
N6 C19 C20 C21 179.5(3)
N7 C20 C21 C22 176.9(3)
C19 C20 C21 C22 -1.7(5)
C20 C21 C22 C23 0.0(5)
C21 C22 C23 C24 1.2(5)
C22 C23 C24 C19 -0.7(5)
C20 C19 C24 C23 -1.0(4)
N6 C19 C24 C23 -177.5(3)
